data_7030047
loop_
_publ_author_name
'C\'anaves, Mar\'ia M'
'Cabra, Mar\'ia I'
'Bauz\'a, Antonio'
'Ca\~nellas, Pablo'
'S\'anchez, Kika'
'Orvay, Francisca'
'Garc\'ia-Raso, Angel'
'Fiol, Juan J.'
'Terr\'on, Angel'
'Barcel\'o-Oliver, Miquel'
'Ballester, Pablo'
'Mata, Ignasi'
'Molins, Elies'
'Hussain, Firasat'
'Frontera, Antonio'

_publ_section_title
;
 Crystal structures and DFT calculations of new
 chlorido-dimethylsulfoxide-M(III) (M = Ir, Ru, Rh) complexes with the
 N-pyrazolyl pyrimidine donor ligand: kinetic vs. thermodynamic isomers.
;
_journal_issue 17
_journal_name_full 'Dalton transactions (Cambridge, England : 2003)'
_journal_page_first 6353
_journal_page_last 6364
_journal_paper_doi 10.1039/c3dt52700j
_journal_volume 43
_journal_year 2014
_chemical_absolute_configuration ad
_chemical_compound_source 'synthesis as described'
_chemical_formula_moiety 'C11 H18 Cl2 N4 O2 Ru1 S2'
_chemical_formula_sum 'C11 H18 Cl2 N4 O2 Ru S2'
_chemical_formula_weight 474.38
_chemical_name_systematic
;
 ?
;
_space_group_IT_number 19
_symmetry_cell_setting orthorhombic
_symmetry_Int_Tables_number 19
_symmetry_space_group_name_Hall 'P 2ac 2ab'
_symmetry_space_group_name_H-M 'P 21 21 21'
_atom_sites_solution_hydrogens geom
_atom_sites_solution_primary direct
_atom_sites_solution_secondary difmap
_audit_conform_dict_location ftp://ftp.iucr.org/pub/cif_core.dic
_audit_conform_dict_name cif_core.dic
_audit_conform_dict_version 2.4
_audit_creation_date 2012-06-04T15:56:32-00:00
_audit_creation_method 'WinGX routine CIF_UPDATE'
_cell_angle_alpha 90
_cell_angle_beta 90
_cell_angle_gamma 90
_cell_formula_units_Z 4
_cell_length_a 7.9179(8)
_cell_length_b 12.1128(16)
_cell_length_c 17.981(2)
_cell_measurement_reflns_used 25
_cell_measurement_temperature 294(2)
_cell_measurement_theta_max 17
_cell_measurement_theta_min 14
_cell_measurement_wavelength 0.71073
_cell_volume 1724.5(3)
_computing_cell_refinement 'CAD4 Express (Enraf Nonius, 1994)'
_computing_data_collection 'CAD4 Express (Enraf Nonius, 1994)'
_computing_data_reduction 'XCAD4 (Harms & Wocadlo, 1995)'
_computing_molecular_graphics 'Ortep-3 for Windows (Farrugia, 1997)'
_computing_publication_material 'WinGX publication routines (Farrugia, 1999)'
_computing_structure_refinement 'SHELXL-97 (Sheldrick, 1997)'
_diffrn_ambient_temperature 294(2)
_diffrn_detector 'scintillation LiI'
_diffrn_detector_dtime 1.195
_diffrn_measured_fraction_theta_full 1
_diffrn_measured_fraction_theta_max 1
_diffrn_measurement_device '\k-geometry diffractometer'
_diffrn_measurement_device_type 'Enraf Nonius CAD4'
_diffrn_measurement_method 'non-profiled \w scans'
_diffrn_orient_matrix_type
;
  x-axis points to radiation source
  the matrix is specified in reciprocal space
;
_diffrn_orient_matrix_UB_11 -0.094043
_diffrn_orient_matrix_UB_12 -0.027196
_diffrn_orient_matrix_UB_13 -0.032303
_diffrn_orient_matrix_UB_21 0.07982
_diffrn_orient_matrix_UB_22 -0.005611
_diffrn_orient_matrix_UB_23 -0.04294
_diffrn_orient_matrix_UB_31 0.027117
_diffrn_orient_matrix_UB_32 -0.077747
_diffrn_orient_matrix_UB_33 0.014336
_diffrn_radiation_monochromator graphite
_diffrn_radiation_probe x-ray
_diffrn_radiation_type MoK\a
_diffrn_radiation_wavelength 0.71073
_diffrn_reflns_av_unetI/netI 0.0134
_diffrn_reflns_limit_h_max 9
_diffrn_reflns_limit_h_min 0
_diffrn_reflns_limit_k_max 14
_diffrn_reflns_limit_k_min 0
_diffrn_reflns_limit_l_max 21
_diffrn_reflns_limit_l_min 0
_diffrn_reflns_number 1761
_diffrn_reflns_theta_full 24.96
_diffrn_reflns_theta_max 24.96
_diffrn_reflns_theta_min 2.03
_diffrn_source 'Enraf Nonius FR590'
_diffrn_standards_decay_% 0
_diffrn_standards_interval_time 60
_diffrn_standards_number 1
_exptl_absorpt_coefficient_mu 1.471
_exptl_absorpt_correction_T_max 0.6154
_exptl_absorpt_correction_T_min 0.5992
_exptl_absorpt_correction_type refdelf
_exptl_absorpt_process_details
;
        Walker, N. & Stuart, D (1983) Acta. Cryst. A39, 158-166
;
_exptl_crystal_colour orange
_exptl_crystal_density_diffrn 1.827
_exptl_crystal_density_method 'not measured'
_exptl_crystal_description prism
_exptl_crystal_F_000 952
_exptl_crystal_size_max 0.45
_exptl_crystal_size_mid 0.36
_exptl_crystal_size_min 0.33
_refine_diff_density_max 0.325
_refine_diff_density_min -0.332
_refine_diff_density_rms 0.063
_refine_ls_abs_structure_details 'Flack H D (1983), Acta Cryst. A39, 876-881'
_refine_ls_abs_structure_Flack 0.00(5)
_refine_ls_extinction_method none
_refine_ls_goodness_of_fit_ref 1.193
_refine_ls_hydrogen_treatment constr
_refine_ls_matrix_type full
_refine_ls_number_parameters 203
_refine_ls_number_reflns 1761
_refine_ls_number_restraints 0
_refine_ls_restrained_S_all 1.193
_refine_ls_R_factor_all 0.0222
_refine_ls_R_factor_gt 0.0208
_refine_ls_shift/su_max 0
_refine_ls_shift/su_mean 0
_refine_ls_structure_factor_coef Fsqd
_refine_ls_weighting_details 'calc w=1/[\s^2^(Fo^2^)+(0.0263P)^2^+1.6199P] where P=(Fo^2^+2Fc^2^)/3'
_refine_ls_weighting_scheme calc
_refine_ls_wR_factor_gt 0.0575
_refine_ls_wR_factor_ref 0.0585
_reflns_number_gt 1702
_reflns_number_total 1761
_reflns_threshold_expression >2sigma(I)
_cod_data_source_file c3dt52700j2.cif
_cod_data_source_block pm179
_cod_database_code 7030047

loop_
_symmetry_equiv_pos_as_xyz
'x, y, z'
'-x+1/2, -y, z+1/2'
'x+1/2, -y+1/2, -z'
'-x, y+1/2, -z+1/2'

loop_
_atom_site_label
_atom_site_type_symbol
_atom_site_fract_x
_atom_site_fract_y
_atom_site_fract_z
_atom_site_U_iso_or_equiv
_atom_site_adp_type
_atom_site_occupancy
_atom_site_symmetry_multiplicity
_atom_site_calc_flag
_atom_site_refinement_flags
Ru1 Ru 0.43925(4) 0.48964(3) 0.134240(19) 0.02639(11) Uani 1 1 d .
Cl1 Cl 0.34327(19) 0.64430(11) 0.21268(7) 0.0446(3) Uani 1 1 d .
Cl2 Cl 0.65357(18) 0.59924(11) 0.07369(7) 0.0422(3) Uani 1 1 d .
S1 S 0.24815(15) 0.52458(10) 0.04455(6) 0.0339(3) Uani 1 1 d .
S2 S 0.53821(16) 0.34432(10) 0.06977(6) 0.0311(3) Uani 1 1 d .
O1S O 0.1242(5) 0.4364(3) 0.0315(2) 0.0557(11) Uani 1 1 d .
O2S O 0.5409(5) 0.3502(3) -0.01250(17) 0.0438(9) Uani 1 1 d .
N2 N 0.2815(5) 0.3939(3) 0.1966(2) 0.0327(9) Uani 1 1 d .
N1 N 0.3438(6) 0.3658(3) 0.2653(2) 0.0346(9) Uani 1 1 d .
N8 N 0.5865(5) 0.4573(3) 0.2305(2) 0.0334(9) Uani 1 1 d .
N6 N 0.5454(7) 0.4002(3) 0.3562(2) 0.0449(11) Uani 1 1 d .
C5 C 0.2364(7) 0.2966(4) 0.3012(3) 0.0441(13) Uani 1 1 d .
H5 H 0.2527 0.2655 0.348 0.053 Uiso 1 1 calc R
C4 C 0.1006(7) 0.2815(5) 0.2562(3) 0.0469(14) Uani 1 1 d .
H4 H 0.0052 0.2392 0.266 0.056 Uiso 1 1 calc R
C3 C 0.1351(7) 0.3433(4) 0.1917(3) 0.0412(12) Uani 1 1 d .
H3 H 0.0634 0.3478 0.1509 0.049 Uiso 1 1 calc R
C7 C 0.5023(6) 0.4084(4) 0.2859(3) 0.0332(11) Uani 1 1 d .
C11 C 0.6953(8) 0.4433(5) 0.3725(3) 0.0525(15) Uani 1 1 d .
H11 H 0.7336 0.4392 0.4213 0.063 Uiso 1 1 calc R
C10 C 0.7956(7) 0.4933(5) 0.3207(3) 0.0530(15) Uani 1 1 d .
H10 H 0.9003 0.5221 0.3337 0.064 Uiso 1 1 calc R
C9 C 0.7374(7) 0.4997(5) 0.2489(3) 0.0409(11) Uani 1 1 d .
H9 H 0.8032 0.5338 0.2127 0.049 Uiso 1 1 calc R
C2S C 0.3347(9) 0.5567(6) -0.0444(3) 0.0626(18) Uani 1 1 d .
H2s1 H 0.4021 0.496 -0.0615 0.094 Uiso 1 1 calc R
H2s2 H 0.4038 0.6216 -0.0405 0.094 Uiso 1 1 calc R
H2s3 H 0.2447 0.57 -0.079 0.094 Uiso 1 1 calc R
C1S C 0.1286(9) 0.6456(6) 0.0596(4) 0.072(2) Uani 1 1 d .
H1s1 H 0.0532 0.6568 0.0185 0.108 Uiso 1 1 calc R
H1s2 H 0.2032 0.7077 0.0639 0.108 Uiso 1 1 calc R
H1s3 H 0.0644 0.6379 0.1046 0.108 Uiso 1 1 calc R
C3S C 0.4374(8) 0.2179(4) 0.0933(3) 0.0441(12) Uani 1 1 d .
H3s1 H 0.3198 0.2221 0.0806 0.066 Uiso 1 1 calc R
H3s2 H 0.4488 0.2049 0.1457 0.066 Uiso 1 1 calc R
H3s3 H 0.4891 0.1585 0.0663 0.066 Uiso 1 1 calc R
C4S C 0.7477(6) 0.3120(5) 0.0976(3) 0.0463(13) Uani 1 1 d .
H4s1 H 0.785 0.2469 0.0719 0.069 Uiso 1 1 calc R
H4s2 H 0.7502 0.299 0.1502 0.069 Uiso 1 1 calc R
H4s3 H 0.821 0.3726 0.0856 0.069 Uiso 1 1 calc R

loop_
_atom_site_aniso_label
_atom_site_aniso_U_11
_atom_site_aniso_U_22
_atom_site_aniso_U_33
_atom_site_aniso_U_23
_atom_site_aniso_U_13
_atom_site_aniso_U_12
Ru1 0.02633(17) 0.02883(17) 0.02402(17) 0.00006(14) -0.00087(15) -0.00004(16)
Cl1 0.0526(8) 0.0380(6) 0.0431(7) -0.0071(6) 0.0025(7) 0.0088(6)
Cl2 0.0439(7) 0.0461(7) 0.0367(6) -0.0019(6) 0.0053(6) -0.0152(6)
S1 0.0331(6) 0.0366(7) 0.0319(6) 0.0036(5) -0.0058(5) 0.0000(6)
S2 0.0304(6) 0.0350(6) 0.0279(6) -0.0043(5) -0.0010(5) 0.0013(5)
O1S 0.055(3) 0.057(2) 0.055(2) 0.009(2) -0.021(2) -0.020(2)
O2S 0.054(2) 0.053(2) 0.0248(16) -0.0061(15) 0.0012(17) -0.001(2)
N2 0.031(2) 0.034(2) 0.032(2) 0.0006(18) 0.0031(18) 0.0050(19)
N1 0.042(2) 0.036(2) 0.026(2) 0.0007(18) 0.000(2) 0.006(2)
N8 0.035(2) 0.032(2) 0.033(2) -0.0030(17) -0.0028(19) 0.0055(18)
N6 0.063(3) 0.043(2) 0.029(2) 0.0020(19) -0.009(2) 0.010(2)
C5 0.058(4) 0.037(3) 0.037(3) 0.007(2) 0.013(3) 0.004(3)
C4 0.041(3) 0.047(3) 0.053(3) 0.007(3) 0.012(3) -0.008(3)
C3 0.028(2) 0.046(3) 0.049(3) 0.006(3) -0.001(2) -0.003(2)
C7 0.043(3) 0.029(2) 0.027(2) -0.005(2) -0.003(2) 0.010(2)
C11 0.066(4) 0.047(3) 0.044(3) -0.004(3) -0.023(3) 0.010(3)
C10 0.050(3) 0.058(3) 0.051(3) -0.006(3) -0.020(3) 0.004(3)
C9 0.040(3) 0.042(3) 0.041(3) -0.003(3) -0.008(2) 0.000(3)
C2S 0.058(4) 0.090(5) 0.039(3) 0.021(3) -0.005(3) 0.004(4)
C1S 0.075(5) 0.063(4) 0.079(5) -0.003(4) -0.028(4) 0.030(4)
C3S 0.051(3) 0.036(3) 0.045(3) -0.008(2) 0.003(3) -0.003(3)
C4S 0.035(3) 0.054(3) 0.050(3) -0.008(3) -0.002(3) 0.009(3)

loop_
_atom_type_symbol
_atom_type_description
_atom_type_scat_dispersion_real
_atom_type_scat_dispersion_imag
_atom_type_scat_source
C C 0.0033 0.0016 'International Tables Vol C Tables 4.2.6.8 and 6.1.1.4'
H H 0 0 'International Tables Vol C Tables 4.2.6.8 and 6.1.1.4'
Cl Cl 0.1484 0.1585 'International Tables Vol C Tables 4.2.6.8 and 6.1.1.4'
N N 0.0061 0.0033 'International Tables Vol C Tables 4.2.6.8 and 6.1.1.4'
O O 0.0106 0.006 'International Tables Vol C Tables 4.2.6.8 and 6.1.1.4'
Ru Ru -1.2594 0.8363 'International Tables Vol C Tables 4.2.6.8 and 6.1.1.4'
S S 0.1246 0.1234 'International Tables Vol C Tables 4.2.6.8 and 6.1.1.4'

loop_
_geom_angle_atom_site_label_1
_geom_angle_atom_site_label_2
_geom_angle_atom_site_label_3
_geom_angle
N2 Ru1 N8 77.49(16)
N2 Ru1 S2 92.96(12)
N8 Ru1 S2 94.84(11)
N2 Ru1 S1 95.10(12)
N8 Ru1 S1 170.95(11)
S2 Ru1 S1 90.69(5)
N2 Ru1 Cl2 172.25(12)
N8 Ru1 Cl2 94.77(11)
S2 Ru1 Cl2 87.31(5)
S1 Ru1 Cl2 92.64(5)
N2 Ru1 Cl1 85.92(12)
N8 Ru1 Cl1 80.98(11)
S2 Ru1 Cl1 175.81(5)
S1 Ru1 Cl1 93.42(5)
Cl2 Ru1 Cl1 93.26(5)
O1S S1 C1S 105.6(3)
O1S S1 C2S 105.8(3)
C1S S1 C2S 99.3(3)
O1S S1 Ru1 115.23(17)
C1S S1 Ru1 114.0(2)
C2S S1 Ru1 115.2(2)
O2S S2 C4S 106.1(3)
O2S S2 C3S 106.6(2)
C4S S2 C3S 99.4(3)
O2S S2 Ru1 118.83(16)
C4S S2 Ru1 110.7(2)
C3S S2 Ru1 113.27(18)
C3 N2 N1 105.1(4)
C3 N2 Ru1 140.2(4)
N1 N2 Ru1 114.6(3)
C5 N1 N2 110.9(4)
C5 N1 C7 131.3(4)
N2 N1 C7 117.8(4)
C7 N8 C9 115.4(4)
C7 N8 Ru1 114.6(3)
C9 N8 Ru1 128.3(4)
C7 N6 C11 114.5(5)
N1 C5 C4 107.2(5)
C5 C4 C3 105.4(5)
N2 C3 C4 111.4(5)
N6 C7 N8 128.4(5)
N6 C7 N1 117.3(5)
N8 C7 N1 114.2(4)
N6 C11 C10 122.8(5)
C11 C10 C9 118.2(5)
N8 C9 C10 120.6(5)

loop_
_geom_bond_atom_site_label_1
_geom_bond_atom_site_label_2
_geom_bond_distance
Ru1 N2 2.039(4)
Ru1 N8 2.123(4)
Ru1 S2 2.2486(12)
Ru1 S1 2.2515(12)
Ru1 Cl2 2.4140(13)
Ru1 Cl1 2.4650(13)
S1 O1S 1.470(4)
S1 C1S 1.765(6)
S1 C2S 1.783(6)
S2 O2S 1.481(3)
S2 C4S 1.776(5)
S2 C3S 1.777(5)
N2 C3 1.314(7)
N2 N1 1.373(5)
N1 C5 1.357(7)
N1 C7 1.407(7)
N8 C7 1.337(6)
N8 C9 1.343(6)
N6 C7 1.312(6)
N6 C11 1.329(8)
C5 C4 1.358(8)
C4 C3 1.408(7)
C11 C10 1.365(9)
C10 C9 1.372(7)

loop_
_geom_torsion_atom_site_label_1
_geom_torsion_atom_site_label_2
_geom_torsion_atom_site_label_3
_geom_torsion_atom_site_label_4
_geom_torsion
N2 Ru1 S1 O1S -31.0(2)
N8 Ru1 S1 O1S -65.7(7)
S2 Ru1 S1 O1S 62.1(2)
Cl2 Ru1 S1 O1S 149.4(2)
Cl1 Ru1 S1 O1S -117.2(2)
N2 Ru1 S1 C1S 91.5(3)
N8 Ru1 S1 C1S 56.8(8)
S2 Ru1 S1 C1S -175.5(3)
Cl2 Ru1 S1 C1S -88.2(3)
Cl1 Ru1 S1 C1S 5.3(3)
N2 Ru1 S1 C2S -154.6(3)
N8 Ru1 S1 C2S 170.7(7)
S2 Ru1 S1 C2S -61.6(3)
Cl2 Ru1 S1 C2S 25.7(3)
Cl1 Ru1 S1 C2S 119.2(3)
N2 Ru1 S2 O2S 129.8(2)
N8 Ru1 S2 O2S -152.5(2)
S1 Ru1 S2 O2S 34.7(2)
Cl2 Ru1 S2 O2S -57.9(2)
Cl1 Ru1 S2 O2S -155.8(7)
N2 Ru1 S2 C4S -107.0(2)
N8 Ru1 S2 C4S -29.4(2)
S1 Ru1 S2 C4S 157.8(2)
Cl2 Ru1 S2 C4S 65.2(2)
Cl1 Ru1 S2 C4S -32.6(7)
N2 Ru1 S2 C3S 3.5(2)
N8 Ru1 S2 C3S 81.2(2)
S1 Ru1 S2 C3S -91.6(2)
Cl2 Ru1 S2 C3S 175.8(2)
Cl1 Ru1 S2 C3S 77.9(7)
N8 Ru1 N2 C3 -172.4(6)
S2 Ru1 N2 C3 -78.1(5)
S1 Ru1 N2 C3 12.8(5)
Cl2 Ru1 N2 C3 -169.9(6)
Cl1 Ru1 N2 C3 105.9(5)
N8 Ru1 N2 N1 3.5(3)
S2 Ru1 N2 N1 97.8(3)
S1 Ru1 N2 N1 -171.3(3)
Cl2 Ru1 N2 N1 6.0(11)
Cl1 Ru1 N2 N1 -78.2(3)
C3 N2 N1 C5 1.1(5)
Ru1 N2 N1 C5 -176.2(3)
C3 N2 N1 C7 179.7(4)
Ru1 N2 N1 C7 2.4(5)
N2 Ru1 N8 C7 -9.2(3)
S2 Ru1 N8 C7 -101.2(3)
S1 Ru1 N8 C7 26.3(9)
Cl2 Ru1 N8 C7 171.1(3)
Cl1 Ru1 N8 C7 78.6(3)
N2 Ru1 N8 C9 -173.3(4)
S2 Ru1 N8 C9 94.7(4)
S1 Ru1 N8 C9 -137.8(6)
Cl2 Ru1 N8 C9 7.0(4)
Cl1 Ru1 N8 C9 -85.5(4)
N2 N1 C5 C4 -1.4(6)
C7 N1 C5 C4 -179.7(5)
N1 C5 C4 C3 1.0(6)
N1 N2 C3 C4 -0.4(6)
Ru1 N2 C3 C4 175.7(4)
C5 C4 C3 N2 -0.4(6)
C11 N6 C7 N8 -2.6(7)
C11 N6 C7 N1 -179.1(4)
C9 N8 C7 N6 2.7(7)
Ru1 N8 C7 N6 -163.5(4)
C9 N8 C7 N1 179.3(4)
Ru1 N8 C7 N1 13.1(5)
C5 N1 C7 N6 -15.3(7)
N2 N1 C7 N6 166.5(4)
C5 N1 C7 N8 167.7(5)
N2 N1 C7 N8 -10.5(6)
C7 N6 C11 C10 0.8(8)
N6 C11 C10 C9 0.6(9)
C7 N8 C9 C10 -1.0(7)
Ru1 N8 C9 C10 162.9(4)
C11 C10 C9 N8 -0.4(8)
